data_4121605
loop_
_publ_author_name
'Fujita, Ken-Ichi'
'Tanaka, Yui'
'Kobayashi, Masato'
'Yamaguchi, Ryohei'

_publ_section_title
;
 Homogeneous perdehydrogenation and perhydrogenation of fused bicyclic
 N-heterocycles catalyzed by iridium complexes bearing a functional
 bipyridonate ligand.
;
_journal_issue 13
_journal_name_full 'Journal of the American Chemical Society'
_journal_page_first 4829
_journal_page_last 4832
_journal_paper_doi 10.1021/ja5001888
_journal_volume 136
_journal_year 2014
_chemical_formula_moiety 'C10 H22 N2 O'
_chemical_formula_sum 'C10 H22 N2 O'
_chemical_formula_weight 186.30
_space_group_IT_number 15
_symmetry_cell_setting monoclinic
_symmetry_Int_Tables_number 15
_symmetry_space_group_name_Hall '-C 2yc'
_symmetry_space_group_name_H-M 'C 1 2/c 1'
_atom_sites_solution_hydrogens geom
_atom_sites_solution_primary direct
_atom_sites_solution_secondary difmap
_cell_angle_alpha 90.0000
_cell_angle_beta 90.849(4)
_cell_angle_gamma 90.0000
_cell_formula_units_Z 4
_cell_length_a 15.671(3)
_cell_length_b 5.0499(7)
_cell_length_c 13.9788(19)
_cell_measurement_reflns_used 2358
_cell_measurement_temperature 173
_cell_measurement_theta_max 27.41
_cell_measurement_theta_min 3.00
_cell_volume 1106.1(3)
_computing_cell_refinement 'RAPID AUTO'
_computing_data_collection 'RAPID AUTO (Rigaku, ????)'
_computing_data_reduction 'RAPID AUTO'
_computing_molecular_graphics 'CrystalStructure 4.0'
_computing_publication_material 'CrystalStructure 4.0 (Rigaku, 2010)'
_computing_structure_refinement 'CRYSTALS (Carruthers, et al., 1999)'
_computing_structure_solution 'SIR92 (Altomare, et al., 1994)'
_diffrn_ambient_temperature 173
_diffrn_detector_area_resol_mean 10.000
_diffrn_measured_fraction_theta_full 0.980
_diffrn_measured_fraction_theta_max 0.980
_diffrn_measurement_device_type 'Rigaku R-AXIS RAPID'
_diffrn_measurement_method \w
_diffrn_radiation_type 'Mo K\a'
_diffrn_radiation_wavelength 0.71075
_diffrn_reflns_av_R_equivalents 0.0803
_diffrn_reflns_limit_h_max 20
_diffrn_reflns_limit_h_min -20
_diffrn_reflns_limit_k_max 6
_diffrn_reflns_limit_k_min -6
_diffrn_reflns_limit_l_max 15
_diffrn_reflns_limit_l_min -18
_diffrn_reflns_number 5068
_diffrn_reflns_theta_full 27.44
_diffrn_reflns_theta_max 27.45
_diffrn_standards_number 0
_exptl_absorpt_coefficient_mu 0.072
_exptl_absorpt_correction_T_max 0.999
_exptl_absorpt_correction_T_min 0.222
_exptl_absorpt_correction_type multi-scan
_exptl_absorpt_process_details 'ABSCOR (Rigaku, 1995)'
_exptl_crystal_colour colorless
_exptl_crystal_density_diffrn 1.119
_exptl_crystal_density_method 'not measured'
_exptl_crystal_description platelet
_exptl_crystal_F_000 416.00
_exptl_crystal_size_max 0.200
_exptl_crystal_size_mid 0.100
_exptl_crystal_size_min 0.020
_refine_diff_density_max 0.366
_refine_diff_density_min -0.361
_refine_ls_extinction_method none
_refine_ls_goodness_of_fit_ref 1.027
_refine_ls_hydrogen_treatment mixed
_refine_ls_number_parameters 77
_refine_ls_number_reflns 795
_refine_ls_R_factor_gt 0.0709
_refine_ls_shift/su_max 0.000
_refine_ls_structure_factor_coef F
_refine_ls_weighting_details 'w = 1/[0.0061Fo^2^ + 1.0000\s(Fo^2^)]'
_refine_ls_weighting_scheme calc
_refine_ls_wR_factor_ref 0.1180
_reflns_number_gt 553
_reflns_number_total 1243
_reflns_threshold_expression F>2.0\s(F)
_cod_data_source_file ja5001888_si_002.cif
_cod_data_source_block '_compound3b'
_cod_database_code 4121605

loop_
_symmetry_equiv_pos_site_id
_symmetry_equiv_pos_as_xyz
1 +X,+Y,+Z
2 -X,+Y,1/2-Z
3 -X,-Y,-Z
4 +X,-Y,1/2+Z
5 1/2+X,1/2+Y,+Z
6 1/2-X,1/2+Y,1/2-Z
7 1/2-X,1/2-Y,-Z
8 1/2+X,1/2-Y,1/2+Z

loop_
_atom_site_label
_atom_site_type_symbol
_atom_site_fract_x
_atom_site_fract_y
_atom_site_fract_z
_atom_site_U_iso_or_equiv
_atom_site_adp_type
_atom_site_occupancy
_atom_site_symmetry_multiplicity
_atom_site_calc_flag
_atom_site_refinement_flags
O1 O 0.5000 -0.2832(9) 0.7500 0.0490(14) Uani 1.0 4 d .
N1 N 0.4661(2) 0.1563(6) 0.6133(3) 0.0330(9) Uani 1.0 8 d .
C1 C 0.5165(3) 0.1219(7) 0.5265(3) 0.0289(9) Uani 1.0 8 d .
C2 C 0.3762(3) 0.2104(7) 0.5926(3) 0.0323(10) Uani 1.0 8 d .
C3 C 0.3385(3) -0.0281(7) 0.5388(3) 0.0356(11) Uani 1.0 8 d .
C4 C 0.3890(3) -0.0905(7) 0.4487(3) 0.0346(10) Uani 1.0 8 d .
C5 C 0.3284(3) 0.2643(8) 0.6843(3) 0.0460(12) Uani 1.0 8 d .
H1 H 0.5095 0.2721 0.4863 0.0345 Uiso 1.0 8 calc R
H2 H 0.3716 0.3615 0.5523 0.0387 Uiso 1.0 8 calc R
H3 H 0.3406 -0.1784 0.5797 0.0428 Uiso 1.0 8 calc R
H4 H 0.2808 0.0087 0.5217 0.0429 Uiso 1.0 8 calc R
H5 H 0.3678 -0.2469 0.4189 0.0417 Uiso 1.0 8 calc R
H6 H 0.3832 0.0543 0.4057 0.0416 Uiso 1.0 8 calc R
H7 H 0.3075 0.1025 0.7095 0.0555 Uiso 1.0 8 calc R
H8 H 0.2820 0.3806 0.6716 0.0556 Uiso 1.0 8 calc R
H9 H 0.3664 0.3439 0.7294 0.0556 Uiso 1.0 8 calc R
H10 H 0.487(3) 0.279(7) 0.647(3) 0.028(10) Uiso 1.0 8 d .
H11 H 0.509(5) -0.208(12) 0.793(4) 0.10(3) Uiso 1.0 8 d .

loop_
_atom_site_aniso_label
_atom_site_aniso_U_11
_atom_site_aniso_U_22
_atom_site_aniso_U_33
_atom_site_aniso_U_12
_atom_site_aniso_U_13
_atom_site_aniso_U_23
O1 0.066(4) 0.034(3) 0.047(3) 0.0000 -0.005(3) 0.0000
N1 0.0368(19) 0.0302(17) 0.0321(17) -0.0032(13) -0.0003(14) -0.0054(13)
C1 0.0295(19) 0.0294(18) 0.0277(18) 0.0007(14) -0.0043(15) 0.0025(14)
C2 0.034(2) 0.0310(18) 0.0323(19) 0.0038(15) 0.0011(16) 0.0061(14)
C3 0.033(3) 0.0294(18) 0.045(3) -0.0021(15) 0.0033(17) 0.0009(15)
C4 0.035(3) 0.0317(18) 0.037(2) -0.0033(16) -0.0068(16) -0.0043(15)
C5 0.050(3) 0.043(3) 0.045(3) -0.0020(18) 0.0059(19) -0.0046(18)

loop_
_atom_type_symbol
_atom_type_description
_atom_type_scat_dispersion_real
_atom_type_scat_dispersion_imag
_atom_type_scat_source
C C 0.0033 0.0016
;
International Tables for Crystallography
(1992, Vol. C, Tables 4.2.6.8 and 6.1.1.4)
;
H H 0.0000 0.0000
;
International Tables for Crystallography
(1992, Vol. C, Table 6.1.1.4)
;
N N 0.0061 0.0033
;
International Tables for Crystallography
(1992, Vol. C, Tables 4.2.6.8 and 6.1.1.4)
;
O O 0.0106 0.0060
;
International Tables for Crystallography
(1992, Vol. C, Tables 4.2.6.8 and 6.1.1.4)
;

loop_
_geom_angle_atom_site_label_1
_geom_angle_atom_site_label_2
_geom_angle_atom_site_label_3
_geom_angle
_geom_angle_publ_flag
_geom_angle_site_symmetry_1
_geom_angle_site_symmetry_3
C1 N1 C2 112.8(3) yes . .
N1 C1 C1 108.4(3) yes . 3_656
N1 C1 C4 111.0(3) yes . 3_656
C1 C1 C4 110.4(3) yes 3_656 3_656
N1 C2 C3 108.3(3) yes . .
N1 C2 C5 110.7(3) yes . .
C3 C2 C5 111.3(3) yes . .
C2 C3 C4 111.4(3) yes . .
C1 C4 C3 110.3(3) yes 3_656 .
H11 O1 H11 116(7) no . 2_656
C1 N1 H10 110(3) no . .
C2 N1 H10 110(3) no . .
N1 C1 H1 109.664 no . .
C1 C1 H1 108.736 no 3_656 .
C4 C1 H1 108.733 no 3_656 .
N1 C2 H2 109.358 no . .
C3 C2 H2 108.378 no . .
C5 C2 H2 108.825 no . .
C2 C3 H3 108.854 no . .
C2 C3 H4 109.166 no . .
C4 C3 H3 108.394 no . .
C4 C3 H4 109.551 no . .
H3 C3 H4 109.453 no . .
C1 C4 H5 110.151 no 3_656 .
C1 C4 H6 107.832 no 3_656 .
C3 C4 H5 110.552 no . .
C3 C4 H6 108.472 no . .
H5 C4 H6 109.458 no . .
C2 C5 H7 109.597 no . .
C2 C5 H8 109.837 no . .
C2 C5 H9 108.978 no . .
H7 C5 H8 109.472 no . .
H7 C5 H9 109.473 no . .
H8 C5 H9 109.469 no . .

loop_
_geom_bond_atom_site_label_1
_geom_bond_atom_site_label_2
_geom_bond_distance
_geom_bond_publ_flag
_geom_bond_site_symmetry_2
N1 C1 1.467(5) yes .
N1 C2 1.460(5) yes .
C1 C1 1.524(5) yes 3_656
C1 C4 1.525(5) yes 3_656
C2 C3 1.534(5) yes .
C2 C5 1.518(6) yes .
C3 C4 1.530(6) yes .
O1 H11 0.72(6) no .
O1 H11 0.72(6) no 2_656
N1 H10 0.85(4) no .
C1 H1 0.950 no .
C2 H2 0.950 no .
C3 H3 0.950 no .
C3 H4 0.950 no .
C4 H5 0.950 no .
C4 H6 0.950 no .
C5 H7 0.950 no .
C5 H8 0.950 no .
C5 H9 0.950 no .

loop_
_geom_hbond_atom_site_label_D
_geom_hbond_atom_site_label_H
_geom_hbond_atom_site_label_A
_geom_hbond_site_symmetry_H
_geom_hbond_site_symmetry_A
_geom_hbond_distance_DA
_geom_hbond_distance_DH
_geom_hbond_distance_HA
_geom_hbond_angle_DHA
_geom_hbond_publ_flag
O1 H11 N1 . 2_656 2.972(5) 0.718 2.29(6) 158(6) no
O1 H11 N1 2_656 . 2.972(5) 0.718 2.29(6) 158(6) no
